data_4345433
loop_
_publ_author_name
'Schmidt, Anna-Corina'
'Hermsen, Marko'
'Rominger, Frank'
'Dehn, Richard'
'Teles, Joaquim Henrique'
'Sch\"afer, Ansgar'
'Trapp, Oliver'
'Schaub, Thomas'

_publ_section_title
;
 Synthesis of Mono- and Dinuclear Vanadium Complexes and Their Reactivity
 toward Dehydroperoxidation of Alkyl Hydroperoxides.
;
_journal_issue 3
_journal_name_full 'Inorganic chemistry'
_journal_page_first 1319
_journal_page_last 1332
_journal_paper_doi 10.1021/acs.inorgchem.6b02322
_journal_volume 56
_journal_year 2017
_chemical_formula_sum 'C30 H44 N O4 V'
_chemical_formula_weight 533.60
_chemical_name_common 12b
_space_group_crystal_system monoclinic
_space_group_IT_number 4
_space_group_name_Hall 'P 2yb'
_space_group_name_H-M_alt 'P 1 21 1'
_symmetry_space_group_name_Hall 'P 2yb'
_symmetry_space_group_name_H-M 'P 1 21 1'
_atom_sites_solution_hydrogens geom
_audit_creation_method SHELXL-2014/7
_cell_angle_alpha 90
_cell_angle_beta 91.45(2)
_cell_angle_gamma 90
_cell_formula_units_Z 2
_cell_length_a 15.434(5)
_cell_length_b 5.9394(13)
_cell_length_c 16.198(4)
_cell_measurement_reflns_used 4173
_cell_measurement_temperature 100(2)
_cell_measurement_theta_max 55.79
_cell_measurement_theta_min 4.01
_cell_volume 1484.4(7)
_computing_cell_refinement 'STOE X-AREA'
_computing_data_collection 'STOE X-AREA'
_computing_data_reduction 'STOE X-RED'
_computing_molecular_graphics 'Bruker SHELXTL'
_computing_publication_material 'Bruker SHELXTL'
_computing_structure_refinement 'SHELXL-2014/7 (Sheldrick, 2014)'
_computing_structure_solution 'SHELXT-2014 (Sheldrick 2014)'
_diffrn_ambient_temperature 100(2)
_diffrn_detector_area_resol_mean 5.81
_diffrn_measured_fraction_theta_full 0.897
_diffrn_measured_fraction_theta_max 0.897
_diffrn_measurement_device_type 'STOE Stadivari'
_diffrn_measurement_method 'rotation method'
_diffrn_radiation_type CuK\a
_diffrn_radiation_wavelength 1.54178
_diffrn_reflns_av_R_equivalents 0.1786
_diffrn_reflns_av_unetI/netI 0.1373
_diffrn_reflns_Laue_measured_fraction_full 0.897
_diffrn_reflns_Laue_measured_fraction_max 0.897
_diffrn_reflns_limit_h_max 14
_diffrn_reflns_limit_h_min -14
_diffrn_reflns_limit_k_max 4
_diffrn_reflns_limit_k_min -5
_diffrn_reflns_limit_l_max 15
_diffrn_reflns_limit_l_min -14
_diffrn_reflns_number 3155
_diffrn_reflns_point_group_measured_fraction_full 0.594
_diffrn_reflns_point_group_measured_fraction_max 0.594
_diffrn_reflns_theta_full 46.677
_diffrn_reflns_theta_max 46.677
_diffrn_reflns_theta_min 4.007
_diffrn_source 'Genix3D Cu HF'
_exptl_absorpt_coefficient_mu 3.047
_exptl_absorpt_correction_T_max 1.786
_exptl_absorpt_correction_T_min 0.344
_exptl_absorpt_correction_type multi-scan
_exptl_crystal_colour yellow
_exptl_crystal_density_diffrn 1.194
_exptl_crystal_description needle
_exptl_crystal_F_000 572
_exptl_crystal_size_max 0.260
_exptl_crystal_size_mid 0.020
_exptl_crystal_size_min 0.020
_refine_diff_density_max 0.973
_refine_diff_density_min -0.491
_refine_diff_density_rms 0.100
_refine_ls_abs_structure_details
; 
 Classical Flack method preferred over Parsons because s.u. lower. 
;
_refine_ls_abs_structure_Flack 0.12(5)
_refine_ls_extinction_method none
_refine_ls_goodness_of_fit_ref 1.076
_refine_ls_hydrogen_treatment constr
_refine_ls_matrix_type full
_refine_ls_number_parameters 357
_refine_ls_number_reflns 1556
_refine_ls_number_restraints 410
_refine_ls_restrained_S_all 0.951
_refine_ls_R_factor_all 0.1612
_refine_ls_R_factor_gt 0.1107
_refine_ls_shift/su_max 0.000
_refine_ls_shift/su_mean 0.000
_refine_ls_structure_factor_coef Fsqd
_refine_ls_weighting_details 'w=1/[\s^2^(Fo^2^)+(0.1903P)^2^+4.7797P] where P=(Fo^2^+2Fc^2^)/3'
_refine_ls_weighting_scheme calc
_refine_ls_wR_factor_gt 0.2691
_refine_ls_wR_factor_ref 0.3158
_reflns_Friedel_coverage 0.168
_reflns_Friedel_fraction_full 0.197
_reflns_Friedel_fraction_max 0.197
_reflns_number_gt 1030
_reflns_number_total 1556
_reflns_threshold_expression 'I > 2\s(I)'
_cod_data_source_file ic6b02322_si_002.cif
_cod_data_source_block cos15
_cod_database_code 4345433
_shelx_shelxl_version_number 2014/7
_shelx_space_group_comment
; 
The symmetry employed for this shelxl refinement is uniquely defined 
by the following loop, which should always be used as a source of 
symmetry information in preference to the above space-group names. 
They are only intended as comments. 
;
_shelx_estimated_absorpt_t_min 0.505
_shelx_estimated_absorpt_t_max 0.942
_exptl_absorpt_special_details 'STOE X-AREA Laue Analyzer'

loop_
_space_group_symop_operation_xyz
'x, y, z'
'-x, y+1/2, -z'

loop_
_atom_site_label
_atom_site_type_symbol
_atom_site_fract_x
_atom_site_fract_y
_atom_site_fract_z
_atom_site_U_iso_or_equiv
_atom_site_adp_type
_atom_site_occupancy
_atom_site_site_symmetry_order
_atom_site_calc_flag
_atom_site_refinement_flags_posn
_atom_site_refinement_flags_adp
_atom_site_refinement_flags_occupancy
_atom_site_disorder_assembly
_atom_site_disorder_group
N1B N 0.373(5) 0.534(9) 0.253(3) 0.048(7) Uani 0.44(3) 1 d D U P A 2
C2B C 0.422(5) 0.635(11) 0.308(4) 0.046(9) Uani 0.44(3) 1 d D U P A 2
H2B H 0.3989 0.7301 0.3497 0.056 Uiso 0.44(3) 1 calc R U P A 2
N1 N 0.428(3) 0.535(7) 0.263(3) 0.046(6) Uani 0.56(3) 1 d D U P A 1
C2 C 0.362(4) 0.645(9) 0.294(3) 0.042(7) Uani 0.56(3) 1 d D U P A 1
H2 H 0.3709 0.7541 0.3362 0.051 Uiso 0.56(3) 1 calc R U P A 1
V1 V 0.4192(3) 0.2684(8) 0.1778(2) 0.0502(16) Uani 1 1 d . U . . .
O1 O 0.5316(13) 0.374(3) 0.1830(10) 0.059(4) Uani 1 1 d . U . . .
O2 O 0.3097(13) 0.365(3) 0.1461(11) 0.060(5) Uani 1 1 d . U . . .
O3 O 0.4087(12) 0.085(3) 0.2506(10) 0.046(4) Uani 1 1 d . U . . .
O4 O 0.4346(13) 0.108(3) 0.0876(10) 0.048(4) Uani 1 1 d . U . . .
C4 C 0.458(2) -0.112(4) 0.0740(16) 0.057(9) Uani 1 1 d . U . . .
H4A H 0.5027 -0.1572 0.1143 0.068 Uiso 1 1 calc R U . . .
H4B H 0.4796 -0.1275 0.0180 0.068 Uiso 1 1 calc R U . . .
H4C H 0.4067 -0.2092 0.0798 0.068 Uiso 1 1 calc R U . . .
C11 C 0.564(2) 0.500(5) 0.2505(15) 0.050(6) Uani 1 1 d . U . . .
C12 C 0.513(2) 0.593(4) 0.3024(16) 0.050(5) Uani 1 1 d . U . . .
C13 C 0.5525(18) 0.719(4) 0.3697(14) 0.045(5) Uani 1 1 d . U . . .
H13 H 0.5165 0.7975 0.4065 0.054 Uiso 1 1 calc R U . . .
C14 C 0.6396(18) 0.726(5) 0.3814(14) 0.045(5) Uani 1 1 d . U . . .
C15 C 0.687(2) 0.621(5) 0.3270(14) 0.049(6) Uani 1 1 d . U . . .
H15 H 0.7479 0.6226 0.3356 0.058 Uiso 1 1 calc R U . . .
C16 C 0.654(2) 0.504(5) 0.2566(14) 0.048(5) Uani 1 1 d . U . . .
C17 C 0.676(2) 0.860(4) 0.4569(16) 0.057(5) Uani 1 1 d . U . . .
C18 C 0.720(2) 0.384(5) 0.1970(17) 0.063(6) Uani 1 1 d . U . . .
C21 C 0.248(2) 0.458(6) 0.1922(18) 0.067(7) Uani 1 1 d . U . . .
C22 C 0.273(2) 0.590(5) 0.2593(18) 0.062(6) Uani 1 1 d . U . . .
C23 C 0.214(2) 0.703(5) 0.3067(17) 0.060(7) Uani 1 1 d . U . . .
H23 H 0.2355 0.7913 0.3517 0.072 Uiso 1 1 calc R U . . .
C24 C 0.130(2) 0.694(5) 0.2927(16) 0.056(6) Uani 1 1 d . U . . .
C25 C 0.105(2) 0.557(5) 0.2212(17) 0.059(7) Uani 1 1 d . U . . .
H25 H 0.0450 0.5354 0.2105 0.071 Uiso 1 1 calc R U . . .
C26 C 0.159(2) 0.458(5) 0.1695(16) 0.052(5) Uani 1 1 d . U . . .
C27 C 0.060(2) 0.798(6) 0.3402(16) 0.065(5) Uani 1 1 d . U . . .
C28 C 0.130(2) 0.327(4) 0.0920(16) 0.054(5) Uani 1 1 d . U . . .
C171 C 0.633(2) 1.098(5) 0.462(2) 0.074(8) Uani 1 1 d . U . . .
H17A H 0.6582 1.1800 0.5093 0.111 Uiso 1 1 calc R U . . .
H17B H 0.5707 1.0831 0.4678 0.111 Uiso 1 1 calc R U . . .
H17C H 0.6451 1.1819 0.4110 0.111 Uiso 1 1 calc R U . . .
C172 C 0.652(2) 0.733(5) 0.5370(14) 0.062(7) Uani 1 1 d . U . . .
H17D H 0.6806 0.8070 0.5846 0.094 Uiso 1 1 calc R U . . .
H17E H 0.6717 0.5769 0.5336 0.094 Uiso 1 1 calc R U . . .
H17F H 0.5891 0.7368 0.5435 0.094 Uiso 1 1 calc R U . . .
C173 C 0.773(2) 0.875(5) 0.4538(19) 0.067(7) Uani 1 1 d . U . . .
H17G H 0.7945 0.9711 0.4989 0.100 Uiso 1 1 calc R U . . .
H17H H 0.7891 0.9397 0.4007 0.100 Uiso 1 1 calc R U . . .
H17I H 0.7978 0.7241 0.4596 0.100 Uiso 1 1 calc R U . . .
C181 C 0.697(3) 0.136(5) 0.195(2) 0.074(8) Uani 1 1 d . U . . .
H18A H 0.7373 0.0541 0.1610 0.110 Uiso 1 1 calc R U . . .
H18B H 0.6376 0.1182 0.1724 0.110 Uiso 1 1 calc R U . . .
H18C H 0.6994 0.0758 0.2517 0.110 Uiso 1 1 calc R U . . .
C182 C 0.702(2) 0.486(5) 0.1077(16) 0.070(8) Uani 1 1 d . U . . .
H18D H 0.7424 0.4177 0.0688 0.105 Uiso 1 1 calc R U . . .
H18E H 0.7113 0.6490 0.1091 0.105 Uiso 1 1 calc R U . . .
H18F H 0.6426 0.4529 0.0900 0.105 Uiso 1 1 calc R U . . .
C183 C 0.816(2) 0.428(6) 0.2157(19) 0.076(8) Uani 1 1 d . U . . .
H18G H 0.8496 0.3944 0.1666 0.114 Uiso 1 1 calc R U . . .
H18H H 0.8358 0.3303 0.2613 0.114 Uiso 1 1 calc R U . . .
H18I H 0.8244 0.5856 0.2313 0.114 Uiso 1 1 calc R U . . .
C281 C 0.0346(19) 0.326(4) 0.0797(16) 0.049(6) Uani 1 1 d . U . . .
H28A H 0.0191 0.2367 0.0308 0.073 Uiso 1 1 calc R U . . .
H28B H 0.0140 0.4811 0.0719 0.073 Uiso 1 1 calc R U . . .
H28C H 0.0077 0.2607 0.1283 0.073 Uiso 1 1 calc R U . . .
C273 C 0.097(2) 0.954(6) 0.4102(19) 0.082(8) Uani 1 1 d . U . . .
H27A H 0.0801 1.1096 0.3992 0.123 Uiso 1 1 calc R U . . .
H27B H 0.1609 0.9431 0.4119 0.123 Uiso 1 1 calc R U . . .
H27C H 0.0749 0.9056 0.4634 0.123 Uiso 1 1 calc R U . . .
C272 C 0.006(2) 0.612(6) 0.3813(19) 0.070(7) Uani 1 1 d . U . . .
H27D H -0.0322 0.6803 0.4216 0.105 Uiso 1 1 calc R U . . .
H27E H 0.0452 0.5052 0.4095 0.105 Uiso 1 1 calc R U . . .
H27F H -0.0286 0.5329 0.3390 0.105 Uiso 1 1 calc R U . . .
C271 C -0.002(2) 0.950(5) 0.2889(16) 0.061(7) Uani 1 1 d . U . . .
H27G H -0.0093 1.0945 0.3171 0.091 Uiso 1 1 calc R U . . .
H27H H -0.0590 0.8759 0.2828 0.091 Uiso 1 1 calc R U . . .
H27I H 0.0214 0.9756 0.2342 0.091 Uiso 1 1 calc R U . . .
C282 C 0.158(2) 0.076(5) 0.0953(19) 0.061(7) Uani 1 1 d . U . . .
H28D H 0.1204 -0.0115 0.0575 0.091 Uiso 1 1 calc R U . . .
H28E H 0.1519 0.0191 0.1517 0.091 Uiso 1 1 calc R U . . .
H28F H 0.2181 0.0624 0.0789 0.091 Uiso 1 1 calc R U . . .
C283 C 0.169(2) 0.444(5) 0.0163(15) 0.057(7) Uani 1 1 d . U . . .
H28G H 0.1508 0.3619 -0.0339 0.086 Uiso 1 1 calc R U . . .
H28H H 0.2319 0.4442 0.0217 0.086 Uiso 1 1 calc R U . . .
H28I H 0.1473 0.5990 0.0128 0.086 Uiso 1 1 calc R U . . .

loop_
_atom_site_aniso_label
_atom_site_aniso_U_11
_atom_site_aniso_U_22
_atom_site_aniso_U_33
_atom_site_aniso_U_23
_atom_site_aniso_U_13
_atom_site_aniso_U_12
N1B 0.064(8) 0.030(11) 0.049(12) 0.012(9) 0.002(6) -0.002(7)
C2B 0.064(8) 0.027(17) 0.048(14) 0.014(13) 0.005(7) -0.004(8)
N1 0.064(7) 0.032(10) 0.042(11) 0.015(9) 0.006(6) -0.004(6)
C2 0.065(8) 0.028(14) 0.034(14) 0.025(11) 0.005(7) 0.001(7)
V1 0.061(3) 0.035(3) 0.055(3) -0.002(3) -0.001(2) -0.001(3)
O1 0.062(7) 0.062(10) 0.052(7) 0.002(7) -0.003(6) -0.006(6)
O2 0.055(7) 0.064(10) 0.062(8) 0.002(7) 0.005(6) 0.003(6)
O3 0.050(11) 0.035(8) 0.055(7) -0.001(6) 0.001(7) 0.001(7)
O4 0.063(11) 0.034(8) 0.046(7) 0.004(6) -0.005(6) 0.008(7)
C4 0.10(3) 0.032(9) 0.042(13) 0.005(8) -0.007(15) 0.014(11)
C11 0.067(7) 0.039(12) 0.042(9) 0.013(8) 0.002(6) -0.002(6)
C12 0.066(7) 0.036(12) 0.047(9) 0.015(8) 0.005(6) -0.004(6)
C13 0.061(8) 0.026(13) 0.049(9) 0.013(8) 0.007(7) 0.004(8)
C14 0.062(9) 0.030(12) 0.045(8) -0.002(8) 0.006(7) 0.005(8)
C15 0.058(10) 0.044(13) 0.044(9) -0.008(9) -0.001(7) 0.010(9)
C16 0.067(8) 0.038(11) 0.038(8) 0.001(8) 0.004(6) -0.002(7)
C17 0.076(11) 0.044(10) 0.051(8) -0.012(7) 0.005(8) 0.001(9)
C18 0.083(11) 0.054(10) 0.053(9) -0.007(8) 0.019(8) 0.002(9)
C21 0.059(7) 0.075(15) 0.066(11) -0.002(11) 0.004(6) 0.005(7)
C22 0.065(7) 0.059(13) 0.061(10) 0.009(10) 0.000(6) 0.002(7)
C23 0.064(8) 0.055(16) 0.060(11) 0.011(10) 0.001(7) 0.000(8)
C24 0.063(9) 0.047(13) 0.058(10) 0.008(8) 0.004(7) 0.001(8)
C25 0.055(10) 0.060(14) 0.062(10) 0.000(10) 0.006(8) 0.003(9)
C26 0.057(8) 0.047(12) 0.053(8) 0.007(8) 0.003(6) 0.005(7)
C27 0.065(10) 0.070(12) 0.059(10) 0.001(8) 0.001(7) 0.007(8)
C28 0.062(10) 0.046(11) 0.055(8) 0.005(7) 0.004(7) 0.003(8)
C171 0.095(18) 0.045(11) 0.083(16) -0.010(10) 0.013(14) 0.004(11)
C172 0.095(18) 0.042(13) 0.051(9) -0.019(9) 0.008(10) -0.008(13)
C173 0.080(11) 0.050(15) 0.070(14) -0.015(12) 0.003(9) -0.006(9)
C181 0.10(2) 0.050(10) 0.068(15) -0.005(10) 0.014(14) -0.002(11)
C182 0.099(19) 0.057(15) 0.055(9) -0.003(10) 0.014(10) -0.015(13)
C183 0.083(11) 0.068(18) 0.078(16) -0.014(13) 0.018(10) 0.005(10)
C281 0.065(10) 0.034(15) 0.047(12) -0.013(10) -0.001(8) 0.004(8)
C273 0.081(18) 0.080(15) 0.084(13) -0.018(11) -0.014(12) 0.020(13)
C272 0.070(15) 0.069(14) 0.071(14) 0.000(11) 0.008(12) 0.007(11)
C271 0.069(14) 0.062(14) 0.052(12) -0.009(10) 0.001(11) 0.011(11)
C282 0.073(17) 0.042(10) 0.069(15) 0.007(8) 0.013(13) 0.004(9)
C283 0.077(16) 0.042(14) 0.054(10) 0.002(9) 0.011(10) 0.009(12)

loop_
_atom_type_symbol
_atom_type_description
_atom_type_scat_dispersion_real
_atom_type_scat_dispersion_imag
_atom_type_scat_source
C C 0.0181 0.0091 'International Tables Vol C Tables 4.2.6.8 and 6.1.1.4'
H H 0.0000 0.0000 'International Tables Vol C Tables 4.2.6.8 and 6.1.1.4'
N N 0.0311 0.0180 'International Tables Vol C Tables 4.2.6.8 and 6.1.1.4'
O O 0.0492 0.0322 'International Tables Vol C Tables 4.2.6.8 and 6.1.1.4'
V V 0.0687 2.1097 'International Tables Vol C Tables 4.2.6.8 and 6.1.1.4'

loop_
_geom_angle_atom_site_label_1
_geom_angle_atom_site_label_2
_geom_angle_atom_site_label_3
_geom_angle
C2B N1B C22 114(7)
C2B N1B V1 122(7)
C22 N1B V1 122(3)
N1B C2B C12 115(8)
N1B C2B H2B 122.4
C12 C2B H2B 122.4
C2 N1 C12 114(5)
C2 N1 V1 126(5)
C12 N1 V1 120(3)
N1 C2 C22 117(6)
N1 C2 H2 121.5
C22 C2 H2 121.5
O3 V1 O4 104.9(8)
O3 V1 O1 107.9(9)
O4 V1 O1 94.2(9)
O3 V1 O2 107.8(9)
O4 V1 O2 94.5(8)
O1 V1 O2 139.5(8)
O3 V1 N1 91.9(12)
O4 V1 N1 160.5(13)
O1 V1 N1 70.9(14)
O2 V1 N1 89.5(15)
O3 V1 N1B 92.5(14)
O4 V1 N1B 158.1(15)
O1 V1 N1B 93.0(18)
O2 V1 N1B 67.0(17)
C11 O1 V1 121.9(17)
C21 O2 V1 129.0(17)
C4 O4 V1 133.4(15)
O4 C4 H4A 109.5
O4 C4 H4B 109.5
H4A C4 H4B 109.5
O4 C4 H4C 109.5
H4A C4 H4C 109.5
H4B C4 H4C 109.5
C12 C11 C16 124(3)
C12 C11 O1 122(3)
C16 C11 O1 113(3)
C11 C12 C2B 137(4)
C11 C12 C13 118(3)
C2B C12 C13 105(3)
C11 C12 N1 99(3)
C13 C12 N1 142(3)
C14 C13 C12 121(3)
C14 C13 H13 119.4
C12 C13 H13 119.4
C15 C14 C13 117(3)
C15 C14 C17 125(3)
C13 C14 C17 117(2)
C14 C15 C16 125(3)
C14 C15 H15 117.4
C16 C15 H15 117.4
C11 C16 C15 114(3)
C11 C16 C18 127(2)
C15 C16 C18 119(3)
C173 C17 C172 108(2)
C173 C17 C14 110(2)
C172 C17 C14 109(2)
C173 C17 C171 111(3)
C172 C17 C171 107(2)
C14 C17 C171 111(2)
C181 C18 C183 114(3)
C181 C18 C182 108(3)
C183 C18 C182 105(3)
C181 C18 C16 106(3)
C183 C18 C16 116(2)
C182 C18 C16 106(3)
O2 C21 C22 119(3)
O2 C21 C26 124(3)
C22 C21 C26 117(3)
C23 C22 C21 123(3)
C23 C22 C2 107(3)
C21 C22 C2 130(3)
C23 C22 N1B 143(3)
C21 C22 N1B 95(3)
C24 C23 C22 123(3)
C24 C23 H23 118.4
C22 C23 H23 118.4
C23 C24 C25 113(3)
C23 C24 C27 129(3)
C25 C24 C27 118(3)
C26 C25 C24 126(3)
C26 C25 H25 116.9
C24 C25 H25 116.9
C25 C26 C21 117(3)
C25 C26 C28 124(3)
C21 C26 C28 118(3)
C24 C27 C272 109(3)
C24 C27 C271 115(2)
C272 C27 C271 108(3)
C24 C27 C273 112(3)
C272 C27 C273 108(2)
C271 C27 C273 105(3)
C281 C28 C26 113(2)
C281 C28 C283 107(2)
C26 C28 C283 108(2)
C281 C28 C282 106(2)
C26 C28 C282 113(2)
C283 C28 C282 110(2)
C17 C171 H17A 109.5
C17 C171 H17B 109.5
H17A C171 H17B 109.5
C17 C171 H17C 109.5
H17A C171 H17C 109.5
H17B C171 H17C 109.5
C17 C172 H17D 109.5
C17 C172 H17E 109.5
H17D C172 H17E 109.5
C17 C172 H17F 109.5
H17D C172 H17F 109.5
H17E C172 H17F 109.5
C17 C173 H17G 109.5
C17 C173 H17H 109.5
H17G C173 H17H 109.5
C17 C173 H17I 109.5
H17G C173 H17I 109.5
H17H C173 H17I 109.5
C18 C181 H18A 109.5
C18 C181 H18B 109.5
H18A C181 H18B 109.5
C18 C181 H18C 109.5
H18A C181 H18C 109.5
H18B C181 H18C 109.5
C18 C182 H18D 109.5
C18 C182 H18E 109.5
H18D C182 H18E 109.5
C18 C182 H18F 109.5
H18D C182 H18F 109.5
H18E C182 H18F 109.5
C18 C183 H18G 109.5
C18 C183 H18H 109.5
H18G C183 H18H 109.5
C18 C183 H18I 109.5
H18G C183 H18I 109.5
H18H C183 H18I 109.5
C28 C281 H28A 109.5
C28 C281 H28B 109.5
H28A C281 H28B 109.5
C28 C281 H28C 109.5
H28A C281 H28C 109.5
H28B C281 H28C 109.5
C27 C273 H27A 109.5
C27 C273 H27B 109.5
H27A C273 H27B 109.5
C27 C273 H27C 109.5
H27A C273 H27C 109.5
H27B C273 H27C 109.5
C27 C272 H27D 109.5
C27 C272 H27E 109.5
H27D C272 H27E 109.5
C27 C272 H27F 109.5
H27D C272 H27F 109.5
H27E C272 H27F 109.5
C27 C271 H27G 109.5
C27 C271 H27H 109.5
H27G C271 H27H 109.5
C27 C271 H27I 109.5
H27G C271 H27I 109.5
H27H C271 H27I 109.5
C28 C282 H28D 109.5
C28 C282 H28E 109.5
H28D C282 H28E 109.5
C28 C282 H28F 109.5
H28D C282 H28F 109.5
H28E C282 H28F 109.5
C28 C283 H28G 109.5
C28 C283 H28H 109.5
H28G C283 H28H 109.5
C28 C283 H28I 109.5
H28G C283 H28I 109.5
H28H C283 H28I 109.5

loop_
_geom_bond_atom_site_label_1
_geom_bond_atom_site_label_2
_geom_bond_distance
N1B C2B 1.31(4)
N1B C22 1.58(8)
N1B V1 2.13(7)
C2B C12 1.44(9)
C2B H2B 0.9500
N1 C2 1.31(4)
N1 C12 1.49(6)
N1 V1 2.11(5)
C2 C22 1.51(7)
C2 H2 0.9500
V1 O3 1.617(18)
V1 O4 1.764(18)
V1 O1 1.84(2)
V1 O2 1.84(2)
O1 C11 1.40(3)
O2 C21 1.34(4)
O4 C4 1.38(3)
C4 H4A 0.9800
C4 H4B 0.9800
C4 H4C 0.9800
C11 C12 1.29(4)
C11 C16 1.39(4)
C12 C13 1.44(4)
C13 C14 1.35(4)
C13 H13 0.9500
C14 C15 1.32(3)
C14 C17 1.55(4)
C15 C16 1.42(3)
C15 H15 0.9500
C16 C18 1.60(4)
C17 C173 1.50(5)
C17 C172 1.55(4)
C17 C171 1.56(4)
C18 C181 1.52(4)
C18 C183 1.52(4)
C18 C182 1.58(4)
C21 C22 1.39(4)
C21 C26 1.41(4)
C22 C23 1.38(4)
C23 C24 1.32(4)
C23 H23 0.9500
C24 C25 1.46(4)
C24 C27 1.48(4)
C25 C26 1.33(4)
C25 H25 0.9500
C26 C28 1.53(4)
C27 C272 1.54(4)
C27 C271 1.55(4)
C27 C273 1.56(4)
C28 C281 1.48(4)
C28 C283 1.54(4)
C28 C282 1.55(4)
C171 H17A 0.9800
C171 H17B 0.9800
C171 H17C 0.9800
C172 H17D 0.9800
C172 H17E 0.9800
C172 H17F 0.9800
C173 H17G 0.9800
C173 H17H 0.9800
C173 H17I 0.9800
C181 H18A 0.9800
C181 H18B 0.9800
C181 H18C 0.9800
C182 H18D 0.9800
C182 H18E 0.9800
C182 H18F 0.9800
C183 H18G 0.9800
C183 H18H 0.9800
C183 H18I 0.9800
C281 H28A 0.9800
C281 H28B 0.9800
C281 H28C 0.9800
C273 H27A 0.9800
C273 H27B 0.9800
C273 H27C 0.9800
C272 H27D 0.9800
C272 H27E 0.9800
C272 H27F 0.9800
C271 H27G 0.9800
C271 H27H 0.9800
C271 H27I 0.9800
C282 H28D 0.9800
C282 H28E 0.9800
C282 H28F 0.9800
C283 H28G 0.9800
C283 H28H 0.9800
C283 H28I 0.9800

loop_
_geom_torsion_atom_site_label_1
_geom_torsion_atom_site_label_2
_geom_torsion_atom_site_label_3
_geom_torsion_atom_site_label_4
_geom_torsion
C22 N1B C2B C12 -178(4)
V1 N1B C2B C12 14(6)
C12 N1 C2 C22 -178(3)
V1 N1 C2 C22 -6(5)
O3 V1 O1 C11 -65.9(19)
O4 V1 O1 C11 -173.0(18)
O2 V1 O1 C11 85(2)
N1 V1 O1 C11 19.8(19)
N1B V1 O1 C11 28(2)
O3 V1 O2 C21 57(3)
O4 V1 O2 C21 164(2)
O1 V1 O2 C21 -94(3)
N1 V1 O2 C21 -35(3)
N1B V1 O2 C21 -28(3)
O3 V1 O4 C4 -17(3)
O1 V1 O4 C4 93(3)
O2 V1 O4 C4 -127(3)
N1 V1 O4 C4 132(5)
N1B V1 O4 C4 -158(5)
V1 O1 C11 C12 -17(3)
V1 O1 C11 C16 161.0(18)
C16 C11 C12 C2B 173(4)
O1 C11 C12 C2B -10(6)
C16 C11 C12 C13 2(4)
O1 C11 C12 C13 180(2)
C16 C11 C12 N1 179(3)
O1 C11 C12 N1 -3(3)
N1B C2B C12 C11 10(7)
N1B C2B C12 C13 -179(4)
C2 N1 C12 C11 -168(3)
V1 N1 C12 C11 19(3)
C2 N1 C12 C13 8(6)
V1 N1 C12 C13 -165(3)
C11 C12 C13 C14 -4(3)
C2B C12 C13 C14 -177(3)
N1 C12 C13 C14 -179(4)
C12 C13 C14 C15 2(4)
C12 C13 C14 C17 -178(2)
C13 C14 C15 C16 1(4)
C17 C14 C15 C16 -178(2)
C12 C11 C16 C15 1(4)
O1 C11 C16 C15 -177(2)
C12 C11 C16 C18 177(3)
O1 C11 C16 C18 0(4)
C14 C15 C16 C11 -3(4)
C14 C15 C16 C18 -180(3)
C15 C14 C17 C173 7(4)
C13 C14 C17 C173 -173(2)
C15 C14 C17 C172 -112(3)
C13 C14 C17 C172 69(3)
C15 C14 C17 C171 130(3)
C13 C14 C17 C171 -49(3)
C11 C16 C18 C181 -55(4)
C15 C16 C18 C181 121(3)
C11 C16 C18 C183 177(3)
C15 C16 C18 C183 -7(4)
C11 C16 C18 C182 60(4)
C15 C16 C18 C182 -124(3)
V1 O2 C21 C22 32(4)
V1 O2 C21 C26 -158(2)
O2 C21 C22 C23 176(3)
C26 C21 C22 C23 5(4)
O2 C21 C22 C2 -3(5)
C26 C21 C22 C2 -173(3)
O2 C21 C22 N1B -7(3)
C26 C21 C22 N1B -178(3)
N1 C2 C22 C23 173(3)
N1 C2 C22 C21 -9(6)
C2B N1B C22 C23 -5(7)
V1 N1B C22 C23 163(3)
C2B N1B C22 C21 179(4)
V1 N1B C22 C21 -13(4)
C21 C22 C23 C24 0(5)
C2 C22 C23 C24 179(3)
N1B C22 C23 C24 -175(4)
C22 C23 C24 C25 -1(4)
C22 C23 C24 C27 177(3)
C23 C24 C25 C26 -4(4)
C27 C24 C25 C26 177(3)
C24 C25 C26 C21 10(5)
C24 C25 C26 C28 -176(2)
O2 C21 C26 C25 180(3)
C22 C21 C26 C25 -10(4)
O2 C21 C26 C28 6(4)
C22 C21 C26 C28 176(2)
C23 C24 C27 C272 -113(3)
C25 C24 C27 C272 65(3)
C23 C24 C27 C271 125(3)
C25 C24 C27 C271 -56(4)
C23 C24 C27 C273 6(4)
C25 C24 C27 C273 -176(2)
C25 C26 C28 C281 1(4)
C21 C26 C28 C281 175(3)
C25 C26 C28 C283 120(3)
C21 C26 C28 C283 -67(3)
C25 C26 C28 C282 -118(3)
C21 C26 C28 C282 56(4)
